data_1506595
loop_
_publ_author_name
'Swartz, Christopher R.'
'Parkin, Sean R.'
'Bullock, Joseph E.'
'Anthony, John E.'
'Mayer, Alex C.'
'Malliaras, George G.'

_publ_section_title
;
 Synthesis and characterization of electron-deficient pentacenes.
;
_journal_issue 15
_journal_name_full 'Organic letters'
_journal_page_first 3163
_journal_page_last 3166
_journal_paper_doi 10.1021/ol050872b
_journal_volume 7
_journal_year 2005
_chemical_formula_moiety 'C46 H50 N2 Si'
_chemical_formula_sum 'C46 H50 N2 Si'
_chemical_formula_weight 659.00
_chemical_name_systematic
; 
 ? 
;
_space_group_IT_number 2
_symmetry_cell_setting triclinic
_symmetry_space_group_name_Hall '-P 1'
_symmetry_space_group_name_H-M 'P -1'
_atom_sites_solution_hydrogens geom
_atom_sites_solution_primary direct
_atom_sites_solution_secondary difmap
_audit_creation_method SHELXL-97
_cell_angle_alpha 74.7278(7)
_cell_angle_beta 85.9386(7)
_cell_angle_gamma 84.9098(7)
_cell_formula_units_Z 2
_cell_length_a 7.86230(10)
_cell_length_b 15.1731(2)
_cell_length_c 17.1191(3)
_cell_measurement_reflns_used 7169
_cell_measurement_temperature 90.0(2)
_cell_measurement_theta_max 25.35
_cell_measurement_theta_min 1.00
_cell_volume 1959.95(5)
_computing_cell_refinement 'SCALEPACK (Otwinowski & Minor, 1997)'
_computing_data_collection 'COLLECT (Nonius, 1998)'
_computing_data_reduction 'DENZO-SMN (Otwinowski & Minor, 1997)'
_computing_molecular_graphics 'XP in SHELXTL (Sheldrick, 1994)'
_computing_publication_material
; 
SHELX97-2 (Sheldrick, 1997) and local procedures 
;
_computing_structure_refinement 'SHELXL-97 (Sheldrick, 1997)'
_computing_structure_solution 'SHELXS-97 (Sheldrick, 1990)'
_diffrn_ambient_temperature 90.0(2)
_diffrn_detector_area_resol_mean 18
_diffrn_measured_fraction_theta_full .999
_diffrn_measured_fraction_theta_max .999
_diffrn_measurement_device_type 'Nonius KappaCCD diffractometer'
_diffrn_measurement_method '\w scans at fixed \c = 55\%'
_diffrn_radiation_monochromator graphite
_diffrn_radiation_source 'fine-focus sealed tube'
_diffrn_radiation_type MoK\a
_diffrn_radiation_wavelength 0.71073
_diffrn_reflns_av_R_equivalents 0.0263
_diffrn_reflns_av_sigmaI/netI 0.0386
_diffrn_reflns_limit_h_max 9
_diffrn_reflns_limit_h_min -9
_diffrn_reflns_limit_k_max 18
_diffrn_reflns_limit_k_min -18
_diffrn_reflns_limit_l_max 20
_diffrn_reflns_limit_l_min -20
_diffrn_reflns_number 14295
_diffrn_reflns_theta_full 25.36
_diffrn_reflns_theta_max 25.36
_diffrn_reflns_theta_min 1.23
_exptl_absorpt_coefficient_mu 0.124
_exptl_absorpt_correction_T_max 0.9953
_exptl_absorpt_correction_T_min 0.9693
_exptl_absorpt_correction_type multi-scan
_exptl_absorpt_process_details 'Scalepack (Otwinowski & Minor, 1997)'
_exptl_crystal_colour 'dark blue-green'
_exptl_crystal_density_diffrn 1.164
_exptl_crystal_density_method 'not measured'
_exptl_crystal_description plate
_exptl_crystal_F_000 736
_exptl_crystal_size_max 0.33
_exptl_crystal_size_mid 0.22
_exptl_crystal_size_min 0.05
_refine_diff_density_max .336
_refine_diff_density_min -.254
_refine_diff_density_rms .058
_refine_ls_extinction_coef 0.0052(7)
_refine_ls_extinction_expression Fc^*^=kFc[1+0.001xFc^2^\l^3^/sin(2\q)]^-1/4^
_refine_ls_extinction_method SHELXL
_refine_ls_goodness_of_fit_ref 1.234
_refine_ls_hydrogen_treatment constr
_refine_ls_matrix_type full
_refine_ls_number_parameters 500
_refine_ls_number_reflns 7194
_refine_ls_number_restraints 0
_refine_ls_restrained_S_all 1.234
_refine_ls_R_factor_all 0.0740
_refine_ls_R_factor_gt 0.0611
_refine_ls_shift/su_max 0.002
_refine_ls_shift/su_mean 0.000
_refine_ls_structure_factor_coef Fsqd
_refine_ls_weighting_details 'calc w=1/[\s^2^(Fo^2^)+(0.0061P)^2^+4.0954P] where P=(Fo^2^+2Fc^2^)/3'
_refine_ls_weighting_scheme calc
_refine_ls_wR_factor_gt 0.1396
_refine_ls_wR_factor_ref 0.1438
_reflns_number_gt 6072
_reflns_number_total 7194
_reflns_threshold_expression >2\s(I)
_cod_data_source_file ol050872bsi20050609_051818.cif
_cod_data_source_block k03292
_cod_database_code 1506595

loop_
_symmetry_equiv_pos_as_xyz
'x, y, z'
'-x, -y, -z'

loop_
_atom_site_label
_atom_site_type_symbol
_atom_site_fract_x
_atom_site_fract_y
_atom_site_fract_z
_atom_site_U_iso_or_equiv
_atom_site_adp_type
_atom_site_occupancy
_atom_site_symmetry_multiplicity
_atom_site_calc_flag
_atom_site_refinement_flags
_atom_site_disorder_assembly
_atom_site_disorder_group
Si1 Si 0.95654(11) 0.28790(6) -0.31887(5) 0.0184(2) Uani 1 1 d . . .
Si2 Si 0.58991(11) 0.19696(6) 0.34306(5) 0.0179(2) Uani 1 1 d . A .
C1 C 0.9535(4) 0.21747(19) -0.04871(17) 0.0156(6) Uani 1 1 d . A .
C2 C 0.8756(4) 0.13614(19) -0.00644(17) 0.0156(6) Uani 1 1 d . . .
C3 C 0.8226(4) 0.07501(19) -0.04752(17) 0.0164(6) Uani 1 1 d . . .
H3 H 0.8392 0.0887 -0.1048 0.020 Uiso 1 1 calc R . .
C4 C 0.7471(4) -0.00432(19) -0.00685(18) 0.0169(6) Uani 1 1 d . . .
C5 C 0.6928(4) -0.0665(2) -0.04867(18) 0.0190(6) Uani 1 1 d . A .
H5 H 0.7079 -0.0528 -0.1061 0.023 Uiso 1 1 calc R . .
C6 C 0.6200(4) -0.1448(2) -0.00757(19) 0.0198(6) Uani 1 1 d . . .
C7 C 0.5972(4) -0.1667(2) 0.07948(19) 0.0213(7) Uani 1 1 d . A .
C8 C 0.6466(4) -0.1087(2) 0.12119(18) 0.0198(6) Uani 1 1 d . . .
H8 H 0.6314 -0.1240 0.1786 0.024 Uiso 1 1 calc R A .
C9 C 0.7204(4) -0.0255(2) 0.08003(17) 0.0171(6) Uani 1 1 d . A .
C10 C 0.7682(4) 0.03522(19) 0.12125(18) 0.0173(6) Uani 1 1 d . . .
H10 H 0.7477 0.0219 0.1784 0.021 Uiso 1 1 calc R A .
C11 C 0.8459(4) 0.11588(19) 0.08091(17) 0.0153(6) Uani 1 1 d . A .
C12 C 0.8923(4) 0.1785(2) 0.12256(17) 0.0166(6) Uani 1 1 d . . .
C13 C 0.9838(4) 0.25533(19) 0.08146(17) 0.0158(6) Uani 1 1 d . A .
C14 C 1.0433(4) 0.3139(2) 0.12329(17) 0.0169(6) Uani 1 1 d . . .
H14 H 1.0232 0.3013 0.1804 0.020 Uiso 1 1 calc R A .
C15 C 1.1304(4) 0.3897(2) 0.08318(17) 0.0171(6) Uani 1 1 d . A .
C16 C 1.1952(4) 0.4483(2) 0.12568(19) 0.0195(6) Uani 1 1 d . . .
H16 H 1.1795 0.4348 0.1830 0.023 Uiso 1 1 calc R A .
C17 C 1.2791(4) 0.5233(2) 0.08501(19) 0.0218(7) Uani 1 1 d . A .
C18 C 1.3036(4) 0.5449(2) -0.00169(19) 0.0203(7) Uani 1 1 d . . .
C19 C 1.2464(4) 0.4897(2) -0.04390(18) 0.0187(6) Uani 1 1 d . A .
H19 H 1.2648 0.5042 -0.1012 0.022 Uiso 1 1 calc R . .
C20 C 1.1589(4) 0.41022(19) -0.00312(17) 0.0174(6) Uani 1 1 d . . .
C21 C 1.1006(4) 0.35296(19) -0.04535(17) 0.0168(6) Uani 1 1 d . A .
H21 H 1.1200 0.3667 -0.1026 0.020 Uiso 1 1 calc R . .
C22 C 1.0138(4) 0.27534(19) -0.00549(17) 0.0159(6) Uani 1 1 d . . .
C23 C 0.9682(4) 0.24064(19) -0.13486(18) 0.0170(6) Uani 1 1 d . . .
C24 C 0.9731(4) 0.2605(2) -0.20822(18) 0.0188(6) Uani 1 1 d . A .
C25 C 1.1791(4) 0.3035(2) -0.36609(19) 0.0263(7) Uani 1 1 d . . .
H25 H 1.2436 0.2422 -0.3498 0.032 Uiso 1 1 calc R . .
C26 C 1.2771(5) 0.3696(3) -0.3348(3) 0.0480(11) Uani 1 1 d . . .
H26A H 1.3966 0.3673 -0.3553 0.072 Uiso 1 1 calc R . .
H26B H 1.2725 0.3514 -0.2754 0.072 Uiso 1 1 calc R . .
H26C H 1.2249 0.4320 -0.3538 0.072 Uiso 1 1 calc R . .
C27 C 1.1833(5) 0.3306(3) -0.4587(2) 0.0431(10) Uani 1 1 d . . .
H27A H 1.1274 0.3922 -0.4778 0.065 Uiso 1 1 calc R . .
H27B H 1.1230 0.2868 -0.4775 0.065 Uiso 1 1 calc R . .
H27C H 1.3023 0.3301 -0.4800 0.065 Uiso 1 1 calc R . .
C28 C 0.7979(4) 0.3905(2) -0.34596(18) 0.0229(7) Uani 1 1 d . . .
H28 H 0.6953 0.3749 -0.3084 0.028 Uiso 1 1 calc R . .
C29 C 0.8584(5) 0.4775(2) -0.3305(2) 0.0344(8) Uani 1 1 d . . .
H29A H 0.9491 0.5010 -0.3709 0.052 Uiso 1 1 calc R . .
H29B H 0.9026 0.4630 -0.2761 0.052 Uiso 1 1 calc R . .
H29C H 0.7622 0.5239 -0.3346 0.052 Uiso 1 1 calc R . .
C30 C 0.7337(4) 0.4112(2) -0.4319(2) 0.0307(8) Uani 1 1 d . . .
H30A H 0.6440 0.4614 -0.4394 0.046 Uiso 1 1 calc R . .
H30B H 0.6873 0.3565 -0.4398 0.046 Uiso 1 1 calc R . .
H30C H 0.8288 0.4290 -0.4716 0.046 Uiso 1 1 calc R . .
C31 C 0.8663(4) 0.1854(2) -0.33942(19) 0.0236(7) Uani 1 1 d . . .
H31 H 0.8510 0.1992 -0.3990 0.028 Uiso 1 1 calc R . .
C32 C 0.9884(5) 0.0984(2) -0.3157(2) 0.0362(9) Uani 1 1 d . . .
H32A H 1.0082 0.0843 -0.2577 0.054 Uiso 1 1 calc R . .
H32B H 1.0974 0.1087 -0.3469 0.054 Uiso 1 1 calc R . .
H32C H 0.9371 0.0470 -0.3273 0.054 Uiso 1 1 calc R . .
C33 C 0.6904(4) 0.1687(2) -0.2959(2) 0.0277(7) Uani 1 1 d . . .
H33A H 0.6489 0.1135 -0.3052 0.042 Uiso 1 1 calc R . .
H33B H 0.6101 0.2214 -0.3170 0.042 Uiso 1 1 calc R . .
H33C H 0.6999 0.1605 -0.2376 0.042 Uiso 1 1 calc R . .
C34 C 0.8290(4) 0.17069(19) 0.20416(18) 0.0180(6) Uani 1 1 d . A .
C35 C 0.7554(4) 0.1722(2) 0.26795(18) 0.0194(6) Uani 1 1 d . . .
C36 C 0.6148(4) 0.3171(2) 0.35024(18) 0.0203(7) Uani 1 1 d . . .
H36 H 0.5246 0.3315 0.3902 0.024 Uiso 1 1 calc R A .
C37 C 0.5867(5) 0.3877(2) 0.2688(2) 0.0338(8) Uani 1 1 d . A .
H37A H 0.5948 0.4495 0.2753 0.051 Uiso 1 1 calc R . .
H37B H 0.4732 0.3830 0.2507 0.051 Uiso 1 1 calc R . .
H37C H 0.6742 0.3758 0.2284 0.051 Uiso 1 1 calc R . .
C38 C 0.7879(4) 0.3277(2) 0.3807(2) 0.0306(8) Uani 1 1 d . A .
H38A H 0.8792 0.3150 0.3422 0.046 Uiso 1 1 calc R . .
H38B H 0.8036 0.2844 0.4338 0.046 Uiso 1 1 calc R . .
H38C H 0.7921 0.3904 0.3855 0.046 Uiso 1 1 calc R . .
C39 C 0.6123(4) 0.1087(2) 0.44370(18) 0.0236(7) Uani 1 1 d . . .
H39 H 0.5503 0.0552 0.4404 0.028 Uiso 1 1 calc R A .
C40 C 0.5255(4) 0.1430(2) 0.51481(18) 0.0280(7) Uani 1 1 d . A .
H40A H 0.5375 0.0945 0.5653 0.042 Uiso 1 1 calc R . .
H40B H 0.4040 0.1592 0.5052 0.042 Uiso 1 1 calc R . .
H40C H 0.5799 0.1970 0.5192 0.042 Uiso 1 1 calc R . .
C41 C 0.7972(5) 0.0725(2) 0.4624(2) 0.0352(9) Uani 1 1 d . A .
H41A H 0.8607 0.1218 0.4706 0.053 Uiso 1 1 calc R . .
H41B H 0.8512 0.0506 0.4170 0.053 Uiso 1 1 calc R . .
H41C H 0.7978 0.0219 0.5117 0.053 Uiso 1 1 calc R . .
C42 C 0.3799(4) 0.1918(2) 0.29765(19) 0.0235(7) Uani 1 1 d . . .
H42 H 0.3758 0.2412 0.2458 0.028 Uiso 1 1 calc R A .
C43 C 0.3651(5) 0.1013(3) 0.2757(2) 0.0378(9) Uani 1 1 d . A .
H43A H 0.3648 0.0509 0.3252 0.057 Uiso 1 1 calc R . .
H43B H 0.4624 0.0906 0.2394 0.057 Uiso 1 1 calc R . .
H43C H 0.2585 0.1044 0.2483 0.057 Uiso 1 1 calc R . .
C44 C 0.2250(4) 0.2117(3) 0.3508(2) 0.0349(8) Uani 1 1 d . A .
H44A H 0.1203 0.2120 0.3228 0.052 Uiso 1 1 calc R . .
H44B H 0.2318 0.2716 0.3614 0.052 Uiso 1 1 calc R . .
H44C H 0.2233 0.1642 0.4022 0.052 Uiso 1 1 calc R . .
C45 C 0.5667(7) -0.2072(4) -0.0503(4) 0.0179(13) Uani 0.50 1 d P A 1
N1 N 0.5207(7) -0.2578(4) -0.0848(3) 0.0220(11) Uani 0.50 1 d P A 1
C45' C 1.3933(7) 0.6254(4) -0.0464(3) 0.0175(13) Uani 0.50 1 d P A 2
N1' N 1.4611(7) 0.6917(4) -0.0815(3) 0.0203(11) Uani 0.50 1 d P A 2
C46 C 0.5364(8) -0.2546(4) 0.1217(4) 0.0199(13) Uani 0.50 1 d P A 1
N2 N 0.4884(8) -0.3259(4) 0.1572(3) 0.0273(13) Uani 0.50 1 d P A 1
C46' C 1.3598(8) 0.5785(4) 0.1252(3) 0.0181(13) Uani 0.50 1 d P A 2
N2' N 1.4276(7) 0.6224(4) 0.1599(3) 0.0251(12) Uani 0.50 1 d P A 2

loop_
_atom_site_aniso_label
_atom_site_aniso_U_11
_atom_site_aniso_U_22
_atom_site_aniso_U_33
_atom_site_aniso_U_23
_atom_site_aniso_U_13
_atom_site_aniso_U_12
Si1 0.0239(5) 0.0174(4) 0.0145(4) -0.0045(3) -0.0002(3) -0.0038(3)
Si2 0.0214(4) 0.0173(4) 0.0161(4) -0.0055(3) 0.0006(3) -0.0045(3)
C1 0.0135(14) 0.0164(14) 0.0171(14) -0.0048(12) -0.0007(11) -0.0006(11)
C2 0.0149(14) 0.0152(14) 0.0167(14) -0.0044(12) -0.0003(11) -0.0007(11)
C3 0.0170(15) 0.0189(15) 0.0143(14) -0.0059(12) -0.0011(11) -0.0012(12)
C4 0.0138(14) 0.0153(14) 0.0227(15) -0.0074(12) -0.0021(12) 0.0018(11)
C5 0.0195(15) 0.0165(15) 0.0222(16) -0.0064(12) -0.0050(13) 0.0001(12)
C6 0.0151(15) 0.0180(15) 0.0281(17) -0.0089(13) -0.0044(13) 0.0003(12)
C7 0.0177(15) 0.0167(15) 0.0294(17) -0.0049(13) -0.0035(13) -0.0023(12)
C8 0.0181(15) 0.0193(15) 0.0218(16) -0.0046(13) -0.0023(12) -0.0009(12)
C9 0.0127(14) 0.0176(15) 0.0206(15) -0.0043(12) -0.0019(12) -0.0008(12)
C10 0.0175(15) 0.0166(15) 0.0172(15) -0.0036(12) 0.0000(12) -0.0003(12)
C11 0.0161(14) 0.0141(14) 0.0158(14) -0.0044(11) -0.0008(11) -0.0002(11)
C12 0.0164(15) 0.0171(15) 0.0160(14) -0.0040(12) -0.0016(12) -0.0003(12)
C13 0.0129(14) 0.0159(14) 0.0186(15) -0.0048(12) -0.0016(11) 0.0017(11)
C14 0.0156(15) 0.0200(15) 0.0160(14) -0.0070(12) -0.0003(12) 0.0010(12)
C15 0.0158(15) 0.0175(15) 0.0196(15) -0.0078(12) -0.0027(12) -0.0001(12)
C16 0.0196(15) 0.0190(15) 0.0220(15) -0.0083(13) -0.0057(12) 0.0002(12)
C17 0.0223(16) 0.0161(15) 0.0282(17) -0.0073(13) -0.0069(13) 0.0010(12)
C18 0.0159(15) 0.0161(15) 0.0285(17) -0.0053(13) -0.0044(13) 0.0027(12)
C19 0.0157(15) 0.0176(15) 0.0214(15) -0.0027(12) -0.0016(12) -0.0005(12)
C20 0.0161(15) 0.0160(15) 0.0202(15) -0.0052(12) -0.0021(12) 0.0008(12)
C21 0.0166(15) 0.0175(15) 0.0159(14) -0.0037(12) 0.0001(12) -0.0010(12)
C22 0.0142(14) 0.0165(15) 0.0170(14) -0.0050(12) -0.0018(11) 0.0021(11)
C23 0.0152(15) 0.0154(14) 0.0220(16) -0.0071(12) -0.0007(12) -0.0035(12)
C24 0.0201(16) 0.0159(15) 0.0214(16) -0.0058(12) -0.0013(12) -0.0039(12)
C25 0.0281(18) 0.0232(17) 0.0267(17) -0.0057(14) 0.0035(14) -0.0024(14)
C26 0.032(2) 0.053(3) 0.066(3) -0.026(2) 0.015(2) -0.0199(19)
C27 0.038(2) 0.051(2) 0.030(2) 0.0000(18) 0.0134(17) 0.0070(19)
C28 0.0267(17) 0.0208(16) 0.0202(16) -0.0037(13) -0.0003(13) -0.0014(13)
C29 0.045(2) 0.0224(18) 0.037(2) -0.0094(15) -0.0075(17) 0.0011(16)
C30 0.0300(19) 0.0343(19) 0.0267(18) -0.0055(15) -0.0039(15) -0.0015(15)
C31 0.0326(18) 0.0226(16) 0.0183(15) -0.0082(13) -0.0044(13) -0.0053(14)
C32 0.042(2) 0.0216(18) 0.048(2) -0.0134(16) -0.0014(18) -0.0021(16)
C33 0.0323(19) 0.0253(17) 0.0270(17) -0.0059(14) -0.0047(14) -0.0092(15)
C34 0.0198(15) 0.0132(14) 0.0217(16) -0.0047(12) -0.0042(13) -0.0023(12)
C35 0.0208(16) 0.0177(15) 0.0208(16) -0.0059(12) -0.0034(13) -0.0027(12)
C36 0.0211(16) 0.0207(16) 0.0213(16) -0.0089(13) 0.0004(13) -0.0038(13)
C37 0.046(2) 0.0198(17) 0.0336(19) -0.0024(15) -0.0062(17) -0.0028(16)
C38 0.034(2) 0.0275(18) 0.0346(19) -0.0129(15) -0.0032(15) -0.0077(15)
C39 0.0338(18) 0.0193(16) 0.0177(15) -0.0037(13) -0.0005(13) -0.0055(14)
C40 0.0355(19) 0.0312(18) 0.0173(16) -0.0057(14) 0.0023(14) -0.0075(15)
C41 0.043(2) 0.0321(19) 0.0256(18) -0.0020(15) -0.0036(16) 0.0093(17)
C42 0.0223(16) 0.0267(17) 0.0229(16) -0.0076(13) -0.0003(13) -0.0064(13)
C43 0.032(2) 0.041(2) 0.049(2) -0.0236(18) -0.0031(17) -0.0106(17)
C44 0.0231(18) 0.051(2) 0.034(2) -0.0170(18) -0.0022(15) -0.0037(16)
C45 0.013(3) 0.017(3) 0.020(3) 0.001(2) 0.000(2) 0.003(2)
N1 0.025(3) 0.018(3) 0.025(3) -0.008(2) -0.002(2) -0.004(2)
C45' 0.015(3) 0.022(3) 0.019(3) -0.013(3) -0.008(2) 0.008(3)
N1' 0.023(3) 0.017(3) 0.024(3) -0.009(2) -0.003(2) -0.006(2)
C46 0.018(3) 0.029(4) 0.019(3) -0.017(3) -0.004(2) -0.001(3)
N2 0.034(3) 0.023(3) 0.031(3) -0.014(3) 0.003(3) -0.014(3)
C46' 0.021(3) 0.015(3) 0.016(3) -0.002(2) 0.004(2) 0.002(2)
N2' 0.034(3) 0.020(3) 0.022(3) -0.006(2) 0.001(2) -0.006(3)

loop_
_atom_type_symbol
_atom_type_description
_atom_type_scat_dispersion_real
_atom_type_scat_dispersion_imag
_atom_type_scat_source
C C .0033 .0016 'International Tables Vol C Tables 4.2.6.8 and 6.1.1.4'
H H .0000 .0000 'International Tables Vol C Tables 4.2.6.8 and 6.1.1.4'
N N .0061 .0033 'International Tables Vol C Tables 4.2.6.8 and 6.1.1.4'
Si Si .0817 .0704 'International Tables Vol C Tables 4.2.6.8 and 6.1.1.4'

loop_
_geom_angle_atom_site_label_1
_geom_angle_atom_site_label_2
_geom_angle_atom_site_label_3
_geom_angle
C24 Si1 C25 107.30(14)
C24 Si1 C28 106.20(14)
C25 Si1 C28 116.26(15)
C24 Si1 C31 105.68(13)
C25 Si1 C31 111.05(15)
C28 Si1 C31 109.69(14)
C35 Si2 C36 107.01(13)
C35 Si2 C42 104.77(14)
C36 Si2 C42 110.19(14)
C35 Si2 C39 110.37(14)
C36 Si2 C39 112.73(14)
C42 Si2 C39 111.37(14)
C22 C1 C23 120.4(3)
C22 C1 C2 120.4(3)
C23 C1 C2 119.2(3)
C3 C2 C1 121.6(3)
C3 C2 C11 118.7(3)
C1 C2 C11 119.8(2)
C4 C3 C2 121.9(3)
C4 C3 H3 119.0
C2 C3 H3 119.0
C3 C4 C5 121.9(3)
C3 C4 C9 119.6(3)
C5 C4 C9 118.5(3)
C6 C5 C4 121.2(3)
C6 C5 H5 119.4
C4 C5 H5 119.4
C5 C6 C7 120.1(3)
C5 C6 C45 120.7(3)
C7 C6 C45 119.2(3)
C8 C7 C6 120.2(3)
C8 C7 C46 121.0(3)
C6 C7 C46 118.6(3)
C7 C8 C9 121.1(3)
C7 C8 H8 119.4
C9 C8 H8 119.4
C10 C9 C8 121.9(3)
C10 C9 C4 119.2(3)
C8 C9 C4 118.9(3)
C9 C10 C11 122.0(3)
C9 C10 H10 119.0
C11 C10 H10 119.0
C10 C11 C12 122.0(3)
C10 C11 C2 118.7(3)
C12 C11 C2 119.3(2)
C11 C12 C13 120.8(3)
C11 C12 C34 119.5(3)
C13 C12 C34 119.3(3)
C14 C13 C12 121.4(3)
C14 C13 C22 118.9(3)
C12 C13 C22 119.6(3)
C15 C14 C13 121.6(3)
C15 C14 H14 119.2
C13 C14 H14 119.2
C14 C15 C16 121.8(3)
C14 C15 C20 119.6(3)
C16 C15 C20 118.5(3)
C17 C16 C15 121.0(3)
C17 C16 H16 119.5
C15 C16 H16 119.5
C16 C17 C46' 122.9(3)
C16 C17 C18 120.2(3)
C46' C17 C18 116.6(3)
C19 C18 C17 120.3(3)
C19 C18 C45' 118.7(3)
C17 C18 C45' 120.9(3)
C18 C19 C20 120.9(3)
C18 C19 H19 119.5
C20 C19 H19 119.5
C21 C20 C19 121.6(3)
C21 C20 C15 119.4(3)
C19 C20 C15 119.0(3)
C20 C21 C22 121.6(3)
C20 C21 H21 119.2
C22 C21 H21 119.2
C21 C22 C1 121.5(3)
C21 C22 C13 118.8(3)
C1 C22 C13 119.7(3)
C24 C23 C1 177.2(3)
C23 C24 Si1 173.9(3)
C27 C25 C26 110.6(3)
C27 C25 Si1 112.8(2)
C26 C25 Si1 113.8(2)
C27 C25 H25 106.3
C26 C25 H25 106.3
Si1 C25 H25 106.3
C25 C26 H26A 109.5
C25 C26 H26B 109.5
H26A C26 H26B 109.5
C25 C26 H26C 109.5
H26A C26 H26C 109.5
H26B C26 H26C 109.5
C25 C27 H27A 109.5
C25 C27 H27B 109.5
H27A C27 H27B 109.5
C25 C27 H27C 109.5
H27A C27 H27C 109.5
H27B C27 H27C 109.5
C29 C28 C30 110.2(3)
C29 C28 Si1 113.8(2)
C30 C28 Si1 114.5(2)
C29 C28 H28 105.9
C30 C28 H28 105.9
Si1 C28 H28 105.9
C28 C29 H29A 109.5
C28 C29 H29B 109.5
H29A C29 H29B 109.5
C28 C29 H29C 109.5
H29A C29 H29C 109.5
H29B C29 H29C 109.5
C28 C30 H30A 109.5
C28 C30 H30B 109.5
H30A C30 H30B 109.5
C28 C30 H30C 109.5
H30A C30 H30C 109.5
H30B C30 H30C 109.5
C33 C31 C32 110.4(3)
C33 C31 Si1 111.0(2)
C32 C31 Si1 112.0(2)
C33 C31 H31 107.8
C32 C31 H31 107.8
Si1 C31 H31 107.8
C31 C32 H32A 109.5
C31 C32 H32B 109.5
H32A C32 H32B 109.5
C31 C32 H32C 109.5
H32A C32 H32C 109.5
H32B C32 H32C 109.5
C31 C33 H33A 109.5
C31 C33 H33B 109.5
H33A C33 H33B 109.5
C31 C33 H33C 109.5
H33A C33 H33C 109.5
H33B C33 H33C 109.5
C35 C34 C12 170.4(3)
C34 C35 Si2 161.1(3)
C38 C36 C37 109.5(3)
C38 C36 Si2 112.9(2)
C37 C36 Si2 111.6(2)
C38 C36 H36 107.5
C37 C36 H36 107.5
Si2 C36 H36 107.5
C36 C37 H37A 109.5
C36 C37 H37B 109.5
H37A C37 H37B 109.5
C36 C37 H37C 109.5
H37A C37 H37C 109.5
H37B C37 H37C 109.5
C36 C38 H38A 109.5
C36 C38 H38B 109.5
H38A C38 H38B 109.5
C36 C38 H38C 109.5
H38A C38 H38C 109.5
H38B C38 H38C 109.5
C41 C39 C40 110.1(3)
C41 C39 Si2 114.1(2)
C40 C39 Si2 112.4(2)
C41 C39 H39 106.6
C40 C39 H39 106.6
Si2 C39 H39 106.6
C39 C40 H40A 109.5
C39 C40 H40B 109.5
H40A C40 H40B 109.5
C39 C40 H40C 109.5
H40A C40 H40C 109.5
H40B C40 H40C 109.5
C39 C41 H41A 109.5
C39 C41 H41B 109.5
H41A C41 H41B 109.5
C39 C41 H41C 109.5
H41A C41 H41C 109.5
H41B C41 H41C 109.5
C44 C42 C43 110.1(3)
C44 C42 Si2 113.0(2)
C43 C42 Si2 113.1(2)
C44 C42 H42 106.7
C43 C42 H42 106.7
Si2 C42 H42 106.7
C42 C43 H43A 109.5
C42 C43 H43B 109.5
H43A C43 H43B 109.5
C42 C43 H43C 109.5
H43A C43 H43C 109.5
H43B C43 H43C 109.5
C42 C44 H44A 109.5
C42 C44 H44B 109.5
H44A C44 H44B 109.5
C42 C44 H44C 109.5
H44A C44 H44C 109.5
H44B C44 H44C 109.5
N1 C45 C6 179.0(6)
N1' C45' C18 177.9(6)
N2 C46 C7 178.8(6)
N2' C46' C17 178.4(6)

loop_
_geom_bond_atom_site_label_1
_geom_bond_atom_site_label_2
_geom_bond_distance
Si1 C24 1.841(3)
Si1 C25 1.882(3)
Si1 C28 1.885(3)
Si1 C31 1.888(3)
Si2 C35 1.849(3)
Si2 C36 1.888(3)
Si2 C42 1.890(3)
Si2 C39 1.891(3)
C1 C22 1.417(4)
C1 C23 1.422(4)
C1 C2 1.422(4)
C2 C3 1.408(4)
C2 C11 1.451(4)
C3 C4 1.383(4)
C3 H3 0.9500
C4 C5 1.433(4)
C4 C9 1.441(4)
C5 C6 1.363(4)
C5 H5 0.9500
C6 C7 1.440(4)
C6 C45 1.444(7)
C7 C8 1.367(4)
C7 C46 1.443(7)
C8 C9 1.424(4)
C8 H8 0.9500
C9 C10 1.390(4)
C10 C11 1.406(4)
C10 H10 0.9500
C11 C12 1.414(4)
C12 C13 1.420(4)
C12 C34 1.427(4)
C13 C14 1.407(4)
C13 C22 1.445(4)
C14 C15 1.386(4)
C14 H14 0.9500
C15 C16 1.433(4)
C15 C20 1.433(4)
C16 C17 1.366(4)
C16 H16 0.9500
C17 C46' 1.427(7)
C17 C18 1.436(4)
C18 C19 1.362(4)
C18 C45' 1.470(7)
C19 C20 1.433(4)
C19 H19 0.9500
C20 C21 1.391(4)
C21 C22 1.404(4)
C21 H21 0.9500
C23 C24 1.210(4)
C25 C27 1.527(5)
C25 C26 1.537(5)
C25 H25 1.0000
C26 H26A 0.9800
C26 H26B 0.9800
C26 H26C 0.9800
C27 H27A 0.9800
C27 H27B 0.9800
C27 H27C 0.9800
C28 C29 1.533(4)
C28 C30 1.534(4)
C28 H28 1.0000
C29 H29A 0.9800
C29 H29B 0.9800
C29 H29C 0.9800
C30 H30A 0.9800
C30 H30B 0.9800
C30 H30C 0.9800
C31 C33 1.532(4)
C31 C32 1.542(5)
C31 H31 1.0000
C32 H32A 0.9800
C32 H32B 0.9800
C32 H32C 0.9800
C33 H33A 0.9800
C33 H33B 0.9800
C33 H33C 0.9800
C34 C35 1.203(4)
C36 C38 1.527(4)
C36 C37 1.534(4)
C36 H36 1.0000
C37 H37A 0.9800
C37 H37B 0.9800
C37 H37C 0.9800
C38 H38A 0.9800
C38 H38B 0.9800
C38 H38C 0.9800
C39 C41 1.532(5)
C39 C40 1.539(4)
C39 H39 1.0000
C40 H40A 0.9800
C40 H40B 0.9800
C40 H40C 0.9800
C41 H41A 0.9800
C41 H41B 0.9800
C41 H41C 0.9800
C42 C44 1.524(4)
C42 C43 1.533(4)
C42 H42 1.0000
C43 H43A 0.9800
C43 H43B 0.9800
C43 H43C 0.9800
C44 H44A 0.9800
C44 H44B 0.9800
C44 H44C 0.9800
C45 N1 1.178(8)
C45' N1' 1.178(8)
C46 N2 1.173(9)
C46' N2' 1.182(8)

loop_
_geom_torsion_atom_site_label_1
_geom_torsion_atom_site_label_2
_geom_torsion_atom_site_label_3
_geom_torsion_atom_site_label_4
_geom_torsion
C22 C1 C2 C3 -176.6(3)
C23 C1 C2 C3 4.1(4)
C22 C1 C2 C11 4.7(4)
C23 C1 C2 C11 -174.5(3)
C1 C2 C3 C4 179.8(3)
C11 C2 C3 C4 -1.5(4)
C2 C3 C4 C5 179.9(3)
C2 C3 C4 C9 0.3(4)
C3 C4 C5 C6 179.4(3)
C9 C4 C5 C6 -1.0(4)
C4 C5 C6 C7 -0.4(4)
C4 C5 C6 C45 -179.6(3)
C5 C6 C7 C8 0.8(4)
C45 C6 C7 C8 -180.0(4)
C5 C6 C7 C46 -173.6(4)
C45 C6 C7 C46 5.7(5)
C6 C7 C8 C9 0.3(4)
C46 C7 C8 C9 174.5(4)
C7 C8 C9 C10 178.7(3)
C7 C8 C9 C4 -1.7(4)
C3 C4 C9 C10 1.2(4)
C5 C4 C9 C10 -178.3(3)
C3 C4 C9 C8 -178.4(3)
C5 C4 C9 C8 2.1(4)
C8 C9 C10 C11 178.0(3)
C4 C9 C10 C11 -1.6(4)
C9 C10 C11 C12 179.0(3)
C9 C10 C11 C2 0.5(4)
C3 C2 C11 C10 1.1(4)
C1 C2 C11 C10 179.8(3)
C3 C2 C11 C12 -177.5(3)
C1 C2 C11 C12 1.2(4)
C10 C11 C12 C13 174.5(3)
C2 C11 C12 C13 -7.0(4)
C10 C11 C12 C34 -13.0(4)
C2 C11 C12 C34 165.5(3)
C11 C12 C13 C14 -174.6(3)
C34 C12 C13 C14 12.9(4)
C11 C12 C13 C22 6.8(4)
C34 C12 C13 C22 -165.7(3)
C12 C13 C14 C15 -179.0(3)
C22 C13 C14 C15 -0.4(4)
C13 C14 C15 C16 -178.3(3)
C13 C14 C15 C20 1.0(4)
C14 C15 C16 C17 -179.3(3)
C20 C15 C16 C17 1.4(4)
C15 C16 C17 C46' -173.9(4)
C15 C16 C17 C18 0.1(4)
C16 C17 C18 C19 -1.3(4)
C46' C17 C18 C19 173.1(4)
C16 C17 C18 C45' 179.9(4)
C46' C17 C18 C45' -5.8(5)
C17 C18 C19 C20 0.9(4)
C45' C18 C19 C20 179.7(3)
C18 C19 C20 C21 -179.6(3)
C18 C19 C20 C15 0.7(4)
C14 C15 C20 C21 -0.9(4)
C16 C15 C20 C21 178.5(3)
C14 C15 C20 C19 178.9(3)
C16 C15 C20 C19 -1.8(4)
C19 C20 C21 C22 -179.6(3)
C15 C20 C21 C22 0.1(4)
C20 C21 C22 C1 179.5(3)
C20 C21 C22 C13 0.4(4)
C23 C1 C22 C21 -4.8(4)
C2 C1 C22 C21 176.0(3)
C23 C1 C22 C13 174.3(3)
C2 C1 C22 C13 -4.9(4)
C14 C13 C22 C21 -0.3(4)
C12 C13 C22 C21 178.3(3)
C14 C13 C22 C1 -179.4(3)
C12 C13 C22 C1 -0.8(4)
C24 Si1 C25 C27 -177.7(2)
C28 Si1 C25 C27 -59.0(3)
C31 Si1 C25 C27 67.3(3)
C24 Si1 C25 C26 -50.6(3)
C28 Si1 C25 C26 68.1(3)
C31 Si1 C25 C26 -165.6(3)
C24 Si1 C28 C29 65.6(3)
C25 Si1 C28 C29 -53.7(3)
C31 Si1 C28 C29 179.3(2)
C24 Si1 C28 C30 -166.5(2)
C25 Si1 C28 C30 74.3(3)
C31 Si1 C28 C30 -52.7(3)
C24 Si1 C31 C33 59.9(2)
C25 Si1 C31 C33 175.9(2)
C28 Si1 C31 C33 -54.2(3)
C24 Si1 C31 C32 -64.0(3)
C25 Si1 C31 C32 52.0(3)
C28 Si1 C31 C32 -178.1(2)
C36 Si2 C35 C34 -79.8(8)
C42 Si2 C35 C34 37.2(8)
C39 Si2 C35 C34 157.2(8)
C35 Si2 C36 C38 -62.4(3)
C42 Si2 C36 C38 -175.7(2)
C39 Si2 C36 C38 59.1(3)
C35 Si2 C36 C37 61.5(3)
C42 Si2 C36 C37 -51.9(3)
C39 Si2 C36 C37 -177.0(2)
C35 Si2 C39 C41 33.3(3)
C36 Si2 C39 C41 -86.3(3)
C42 Si2 C39 C41 149.2(2)
C35 Si2 C39 C40 159.5(2)
C36 Si2 C39 C40 39.9(3)
C42 Si2 C39 C40 -84.6(3)
C35 Si2 C42 C44 -179.4(2)
C36 Si2 C42 C44 -64.6(3)
C39 Si2 C42 C44 61.3(3)
C35 Si2 C42 C43 54.7(3)
C36 Si2 C42 C43 169.5(2)
C39 Si2 C42 C43 -64.6(3)
